data_4337305
loop_
_publ_author_name
'Palacios, Mar\'ia A'
'Titos-Padilla, Silvia'
'Ruiz, Jos\'e'
'Herrera, Juan Manuel'
'Pope, Simon J. A.'
'Brechin, Euan K.'
'Colacio, Enrique'

_publ_section_title
;
 Bifunctional Zn(II)Ln(III) Dinuclear Complexes Combining Field Induced
 SMM Behavior and Luminescence: Enhanced NIR Lanthanide Emission by
 9-Anthracene Carboxylate Bridging Ligands.
;
_journal_issue 3
_journal_name_full 'Inorganic chemistry'
_journal_page_first 1465
_journal_page_last 1474
_journal_paper_doi 10.1021/ic402597s
_journal_volume 53
_journal_year 2014
_chemical_formula_sum 'C44 H52 N7 O12 Yb Zn'
_chemical_formula_weight 1109.34
_chemical_name_systematic
;
 ?
;
_space_group_IT_number 14
_symmetry_cell_setting monoclinic
_symmetry_space_group_name_Hall '-P 2yn'
_symmetry_space_group_name_H-M 'P 1 21/n 1'
_atom_sites_solution_hydrogens geom
_atom_sites_solution_primary direct
_atom_sites_solution_secondary difmap
_audit_creation_method SHELXL-97
_cell_angle_alpha 90.000(5)
_cell_angle_beta 102.575(5)
_cell_angle_gamma 90.000(5)
_cell_formula_units_Z 4
_cell_length_a 13.542(5)
_cell_length_b 23.319(5)
_cell_length_c 14.857(5)
_cell_measurement_reflns_used 11552
_cell_measurement_temperature 100(2)
_cell_measurement_theta_max 28.0495
_cell_measurement_theta_min 2.3295
_cell_volume 4579(2)
_computing_cell_refinement 'Bruker smart'
_computing_data_collection 'Bruker smart'
_computing_data_reduction 'Bruker smart'
_computing_molecular_graphics 'Bruker SHELXTL'
_computing_publication_material 'SHELXL-97 (Sheldrick, 1997)'
_computing_structure_refinement 'SHELXL-97 (Sheldrick, 1997)'
_computing_structure_solution 'SHELXL-97 (Sheldrick, 1990)'
_diffrn_ambient_temperature 100(2)
_diffrn_measured_fraction_theta_full 0.993
_diffrn_measured_fraction_theta_max 0.993
_diffrn_measurement_device_type 'Bruker Axs APEX automatic diffractometer'
_diffrn_measurement_method 'phi and omega scans'
_diffrn_radiation_monochromator graphite
_diffrn_radiation_source 'fine-focus sealed tube'
_diffrn_radiation_type MoK\a
_diffrn_radiation_wavelength 0.71069
_diffrn_reflns_av_R_equivalents 0.0300
_diffrn_reflns_av_sigmaI/netI 0.0327
_diffrn_reflns_limit_h_max 16
_diffrn_reflns_limit_h_min -11
_diffrn_reflns_limit_k_max 27
_diffrn_reflns_limit_k_min -24
_diffrn_reflns_limit_l_max 17
_diffrn_reflns_limit_l_min -17
_diffrn_reflns_number 24316
_diffrn_reflns_theta_full 25.00
_diffrn_reflns_theta_max 25.00
_diffrn_reflns_theta_min 1.65
_exptl_absorpt_coefficient_mu 2.623
_exptl_absorpt_correction_T_max 0.4483
_exptl_absorpt_correction_T_min 0.3609
_exptl_absorpt_correction_type empirical
_exptl_absorpt_process_details 'Bruker SADABS (Bruker, 1999)'
_exptl_crystal_colour Colourless
_exptl_crystal_density_diffrn 1.609
_exptl_crystal_density_method 'not measured'
_exptl_crystal_description Block
_exptl_crystal_F_000 2244
_exptl_crystal_size_max 0.40
_exptl_crystal_size_mid 0.39
_exptl_crystal_size_min 0.28
_refine_diff_density_max 1.422
_refine_diff_density_min -0.561
_refine_diff_density_rms 0.088
_refine_ls_extinction_method none
_refine_ls_goodness_of_fit_ref 1.040
_refine_ls_hydrogen_treatment constr
_refine_ls_matrix_type full
_refine_ls_number_parameters 595
_refine_ls_number_reflns 8003
_refine_ls_number_restraints 0
_refine_ls_restrained_S_all 1.040
_refine_ls_R_factor_all 0.0309
_refine_ls_R_factor_gt 0.0277
_refine_ls_shift/su_max 0.002
_refine_ls_shift/su_mean 0.000
_refine_ls_structure_factor_coef Fsqd
_refine_ls_weighting_details 'calc w=1/[\s^2^(Fo^2^)+(0.0345P)^2^+3.2333P] where P=(Fo^2^+2Fc^2^)/3'
_refine_ls_weighting_scheme calc
_refine_ls_wR_factor_gt 0.0658
_refine_ls_wR_factor_ref 0.0675
_reflns_number_gt 7326
_reflns_number_total 8003
_reflns_threshold_expression >2sigma(I)
_cod_data_source_file ic402597s_si_002.cif
_cod_data_source_block Compound10
_cod_depositor_comments
;
The following automatic conversions were performed:

'_symmetry_cell_setting' value 'Monoclinic' changed to 'monoclinic'
according to
/usr/data/users/saulius/automatic-downloads/current/ACS/lib/dictionaries/cif_core.dic
dictionary named 'cif_core.dic' version 2.4.2 from
2011-04-26.

'_exptl_absorpt_correction_type' value 'Empirical'
changed to 'empirical' according to
/usr/data/users/saulius/automatic-downloads/current/ACS/lib/dictionaries/cif_core.dic
dictionary named 'cif_core.dic' version 2.4.2 from 2011-04-26.

Automatic conversion script
Id: cif_fix_values 2281 2013-09-26 08:29:07Z andrius 
;
_cod_original_sg_symbol_H-M P21/n
_cod_database_code 4337305

loop_
_symmetry_equiv_pos_as_xyz
'x, y, z'
'-x+1/2, y+1/2, -z+1/2'
'-x, -y, -z'
'x-1/2, -y-1/2, z-1/2'

loop_
_atom_site_label
_atom_site_type_symbol
_atom_site_fract_x
_atom_site_fract_y
_atom_site_fract_z
_atom_site_U_iso_or_equiv
_atom_site_adp_type
_atom_site_occupancy
_atom_site_symmetry_multiplicity
_atom_site_calc_flag
_atom_site_refinement_flags
Zn1 Zn 0.71578(3) 0.486628(14) 0.85506(2) 0.01508(9) Uani 1 1 d .
Yb1 Yb 0.826265(10) 0.357905(5) 0.828147(9) 0.01540(6) Uani 1 1 d .
C1A C 0.8763(3) 0.25913(14) 1.0074(2) 0.0324(9) Uani 1 1 d .
H1A1 H 0.9348 0.2551 1.0568 0.049 Uiso 1 1 calc R
H1A2 H 0.8861 0.2375 0.9550 0.049 Uiso 1 1 calc R
H1A3 H 0.8178 0.2450 1.0269 0.049 Uiso 1 1 calc R
C3A C 0.8470(2) 0.35701(12) 1.0508(2) 0.0173(7) Uani 1 1 d .
C4A C 0.8293(2) 0.41356(13) 1.0205(2) 0.0160(6) Uani 1 1 d .
C6A C 0.8152(2) 0.45489(13) 1.0852(2) 0.0174(6) Uani 1 1 d .
C7A C 0.8150(2) 0.43811(13) 1.1748(2) 0.0210(7) Uani 1 1 d .
H7A H 0.8037 0.4657 1.2166 0.025 Uiso 1 1 calc R
C8A C 0.8311(2) 0.38185(14) 1.2043(2) 0.0204(7) Uani 1 1 d .
C9A C 0.8284(3) 0.36527(15) 1.3023(2) 0.0272(8) Uani 1 1 d .
H9A1 H 0.8877 0.3797 1.3436 0.041 Uiso 1 1 calc R
H9A2 H 0.8266 0.3243 1.3072 0.041 Uiso 1 1 calc R
H9A3 H 0.7691 0.3813 1.3182 0.041 Uiso 1 1 calc R
C10A C 0.8481(2) 0.34109(14) 1.1405(2) 0.0202(7) Uani 1 1 d .
H10A H 0.8604 0.3031 1.1586 0.024 Uiso 1 1 calc R
C11A C 0.8081(2) 0.51628(13) 1.0567(2) 0.0185(7) Uani 1 1 d .
H11A H 0.8682 0.5261 1.0345 0.022 Uiso 1 1 calc R
H11B H 0.8081 0.5397 1.1107 0.022 Uiso 1 1 calc R
C13A C 0.6258(2) 0.52389(14) 1.0217(2) 0.0220(7) Uani 1 1 d .
H13A H 0.6301 0.5481 1.0747 0.033 Uiso 1 1 calc R
H13B H 0.6207 0.4846 1.0393 0.033 Uiso 1 1 calc R
H13C H 0.5670 0.5341 0.9756 0.033 Uiso 1 1 calc R
C14A C 0.7253(2) 0.59248(13) 0.9583(2) 0.0205(7) Uani 1 1 d .
H14A H 0.7356 0.6160 1.0134 0.025 Uiso 1 1 calc R
H14B H 0.6624 0.6044 0.9178 0.025 Uiso 1 1 calc R
C15A C 0.8120(3) 0.60201(13) 0.9101(2) 0.0215(7) Uani 1 1 d .
H15A H 0.8071 0.6405 0.8847 0.026 Uiso 1 1 calc R
H15B H 0.8755 0.5993 0.9552 0.026 Uiso 1 1 calc R
C17A C 0.9185(2) 0.54183(14) 0.8367(2) 0.0254(7) Uani 1 1 d .
H17A H 0.9186 0.5137 0.7895 0.038 Uiso 1 1 calc R
H17B H 0.9473 0.5255 0.8959 0.038 Uiso 1 1 calc R
H17C H 0.9578 0.5744 0.8262 0.038 Uiso 1 1 calc R
C18A C 0.7696(2) 0.58550(13) 0.7430(2) 0.0220(7) Uani 1 1 d .
H18A H 0.7889 0.5624 0.6953 0.026 Uiso 1 1 calc R
H18B H 0.7971 0.6237 0.7400 0.026 Uiso 1 1 calc R
C19A C 0.6548(2) 0.58918(14) 0.7248(2) 0.0233(7) Uani 1 1 d .
H19A H 0.6357 0.6176 0.7656 0.028 Uiso 1 1 calc R
H19B H 0.6290 0.6017 0.6618 0.028 Uiso 1 1 calc R
C21A C 0.5077(2) 0.54312(14) 0.7602(2) 0.0249(7) Uani 1 1 d .
H21A H 0.5149 0.5672 0.8136 0.037 Uiso 1 1 calc R
H21B H 0.4787 0.5071 0.7719 0.037 Uiso 1 1 calc R
H21C H 0.4644 0.5616 0.7085 0.037 Uiso 1 1 calc R
C22A C 0.5902(2) 0.49756(13) 0.6533(2) 0.0209(7) Uani 1 1 d .
H22A H 0.5579 0.4621 0.6652 0.025 Uiso 1 1 calc R
H22B H 0.5431 0.5178 0.6054 0.025 Uiso 1 1 calc R
C23A C 0.6821(2) 0.48288(13) 0.6171(2) 0.0186(7) Uani 1 1 d .
C24A C 0.7574(2) 0.44950(12) 0.6705(2) 0.0170(6) Uani 1 1 d .
C26A C 0.8407(2) 0.43250(13) 0.6366(2) 0.0173(6) Uani 1 1 d .
C28A C 0.9983(3) 0.38176(17) 0.6681(3) 0.0337(9) Uani 1 1 d .
H28A H 0.9814 0.3614 0.6106 0.051 Uiso 1 1 calc R
H28B H 1.0389 0.3576 0.7141 0.051 Uiso 1 1 calc R
H28C H 1.0356 0.4158 0.6605 0.051 Uiso 1 1 calc R
C29A C 0.8522(3) 0.45057(13) 0.5503(2) 0.0231(7) Uani 1 1 d .
H29A H 0.9084 0.4393 0.5283 0.028 Uiso 1 1 calc R
C30A C 0.7786(3) 0.48583(14) 0.4967(2) 0.0230(7) Uani 1 1 d .
C31A C 0.7925(3) 0.50823(15) 0.4049(2) 0.0316(8) Uani 1 1 d .
H31A H 0.8486 0.4890 0.3882 0.047 Uiso 1 1 calc R
H31B H 0.8057 0.5487 0.4095 0.047 Uiso 1 1 calc R
H31C H 0.7322 0.5013 0.3587 0.047 Uiso 1 1 calc R
C32A C 0.6937(3) 0.50083(13) 0.5300(2) 0.0219(7) Uani 1 1 d .
H32A H 0.6435 0.5232 0.4937 0.026 Uiso 1 1 calc R
N12A N 0.71726(19) 0.53147(10) 0.98400(17) 0.0174(5) Uani 1 1 d .
N16A N 0.81346(18) 0.56004(11) 0.83428(16) 0.0176(6) Uani 1 1 d .
N20A N 0.60793(19) 0.53323(11) 0.73936(17) 0.0180(6) Uani 1 1 d .
O2A O 0.86182(16) 0.31891(9) 0.98249(14) 0.0195(5) Uani 1 1 d .
O5A O 0.82686(15) 0.42728(8) 0.93217(13) 0.0153(4) Uani 1 1 d .
O25A O 0.75272(15) 0.43347(8) 0.75702(13) 0.0166(4) Uani 1 1 d .
O27A O 0.90740(16) 0.39733(9) 0.69650(14) 0.0218(5) Uani 1 1 d .
N1B N 0.7247(2) 0.26919(12) 0.7131(2) 0.0266(6) Uani 1 1 d .
O1B O 0.74083(19) 0.31902(10) 0.68425(15) 0.0303(6) Uani 1 1 d .
O2B O 0.77116(17) 0.25747(9) 0.79468(16) 0.0263(5) Uani 1 1 d .
O3B O 0.66829(19) 0.23542(11) 0.66498(16) 0.0372(7) Uani 1 1 d .
N1C N 1.0332(2) 0.32837(12) 0.88323(18) 0.0222(6) Uani 1 1 d .
O1C O 0.96686(16) 0.29492(9) 0.83501(15) 0.0218(5) Uani 1 1 d .
O2C O 1.00428(16) 0.37923(9) 0.89232(15) 0.0216(5) Uani 1 1 d .
O3C O 1.11844(17) 0.31165(10) 0.91784(17) 0.0328(6) Uani 1 1 d .
C1D C 0.5054(2) 0.32834(13) 0.9791(2) 0.0182(7) Uani 1 1 d .
C2D C 0.5854(2) 0.34081(13) 1.0570(2) 0.0214(7) Uani 1 1 d .
H2D H 0.6402 0.3627 1.0489 0.026 Uiso 1 1 calc R
C3D C 0.5827(3) 0.32132(14) 1.1424(2) 0.0260(8) Uani 1 1 d .
H3D H 0.6353 0.3303 1.1920 0.031 Uiso 1 1 calc R
C4D C 0.5003(3) 0.28727(15) 1.1571(2) 0.0284(8) Uani 1 1 d .
H4D H 0.4995 0.2741 1.2160 0.034 Uiso 1 1 calc R
C5D C 0.4232(2) 0.27409(13) 1.0856(2) 0.0242(7) Uani 1 1 d .
H5D H 0.3700 0.2516 1.0959 0.029 Uiso 1 1 calc R
C6D C 0.4220(2) 0.29430(13) 0.9942(2) 0.0191(7) Uani 1 1 d .
C7D C 0.3411(2) 0.28358(13) 0.9208(2) 0.0217(7) Uani 1 1 d .
H7D H 0.2879 0.2609 0.9305 0.026 Uiso 1 1 calc R
C8D C 0.3375(2) 0.30577(13) 0.8332(2) 0.0206(7) Uani 1 1 d .
C9D C 0.2517(2) 0.29695(13) 0.7591(2) 0.0240(7) Uani 1 1 d .
H9D H 0.1965 0.2762 0.7693 0.029 Uiso 1 1 calc R
C10D C 0.2502(3) 0.31860(14) 0.6740(2) 0.0273(8) Uani 1 1 d .
H10D H 0.1935 0.3131 0.6267 0.033 Uiso 1 1 calc R
C11D C 0.3342(3) 0.34950(14) 0.6563(2) 0.0251(8) Uani 1 1 d .
H11D H 0.3322 0.3639 0.5976 0.030 Uiso 1 1 calc R
C12D C 0.4178(3) 0.35819(13) 0.7248(2) 0.0224(7) Uani 1 1 d .
H12D H 0.4730 0.3775 0.7116 0.027 Uiso 1 1 calc R
C13D C 0.4220(2) 0.33805(13) 0.8168(2) 0.0192(7) Uani 1 1 d .
C14D C 0.5048(2) 0.34841(12) 0.8897(2) 0.0167(7) Uani 1 1 d .
C15D C 0.5972(2) 0.37894(13) 0.8718(2) 0.0164(6) Uani 1 1 d .
O16D O 0.59673(15) 0.43269(8) 0.87195(14) 0.0184(5) Uani 1 1 d .
O17D O 0.66790(16) 0.34697(9) 0.85836(15) 0.0193(5) Uani 1 1 d .
C1E C 0.5539(3) 0.36120(14) 0.4980(2) 0.0266(8) Uani 1 1 d .
C2E C 0.6412(3) 0.33464(18) 0.4696(3) 0.0385(9) Uani 1 1 d .
H2E1 H 0.6222 0.3238 0.4058 0.058 Uiso 1 1 calc R
H2E2 H 0.6623 0.3012 0.5065 0.058 Uiso 1 1 calc R
H2E3 H 0.6960 0.3616 0.4779 0.058 Uiso 1 1 calc R
N1E N 0.4884(3) 0.38210(15) 0.5178(2) 0.0382(8) Uani 1 1 d .
C1F C 0.5841(3) 0.1618(2) 0.9171(3) 0.0439(10) Uani 1 1 d .
C2F C 0.5666(3) 0.20758(16) 0.8497(3) 0.0442(10) Uani 1 1 d .
H2F1 H 0.5622 0.1919 0.7892 0.066 Uiso 1 1 calc R
H2F2 H 0.6216 0.2345 0.8632 0.066 Uiso 1 1 calc R
H2F3 H 0.5045 0.2268 0.8519 0.066 Uiso 1 1 calc R
N1F N 0.5948(4) 0.1254(2) 0.9695(3) 0.0771(14) Uani 1 1 d .

loop_
_atom_site_aniso_label
_atom_site_aniso_U_11
_atom_site_aniso_U_22
_atom_site_aniso_U_33
_atom_site_aniso_U_23
_atom_site_aniso_U_13
_atom_site_aniso_U_12
Zn1 0.01666(18) 0.01319(18) 0.01675(18) -0.00011(14) 0.00657(14) -0.00057(13)
Yb1 0.01711(9) 0.01401(8) 0.01673(9) -0.00072(5) 0.00730(6) 0.00087(5)
C1A 0.056(3) 0.0175(18) 0.0255(19) 0.0007(15) 0.0130(17) 0.0081(16)
C3A 0.0175(16) 0.0164(16) 0.0185(16) -0.0035(12) 0.0052(13) 0.0033(12)
C4A 0.0126(15) 0.0198(16) 0.0174(16) 0.0007(13) 0.0074(12) -0.0004(12)
C6A 0.0184(16) 0.0179(16) 0.0158(15) -0.0009(13) 0.0038(12) -0.0017(12)
C7A 0.0226(17) 0.0220(17) 0.0189(16) -0.0045(13) 0.0058(13) 0.0010(13)
C8A 0.0213(17) 0.0215(17) 0.0185(16) -0.0008(13) 0.0051(13) -0.0019(13)
C9A 0.037(2) 0.0259(19) 0.0202(17) 0.0013(14) 0.0092(15) 0.0005(15)
C10A 0.0209(17) 0.0193(16) 0.0201(17) 0.0046(13) 0.0037(13) 0.0006(13)
C11A 0.0212(17) 0.0168(16) 0.0185(16) -0.0029(13) 0.0071(13) 0.0001(13)
C13A 0.0220(17) 0.0225(17) 0.0237(17) -0.0018(14) 0.0098(14) 0.0024(13)
C14A 0.0268(18) 0.0130(16) 0.0217(17) -0.0008(13) 0.0051(14) 0.0028(13)
C15A 0.0310(19) 0.0159(16) 0.0179(16) -0.0005(13) 0.0059(14) -0.0067(13)
C17A 0.0248(18) 0.0237(18) 0.0299(19) -0.0001(15) 0.0108(15) -0.0028(14)
C18A 0.0325(19) 0.0171(16) 0.0178(16) 0.0020(13) 0.0087(14) -0.0071(14)
C19A 0.0305(19) 0.0197(17) 0.0197(16) 0.0024(14) 0.0054(14) 0.0013(14)
C21A 0.0240(18) 0.0245(18) 0.0271(18) 0.0025(15) 0.0076(14) 0.0052(14)
C22A 0.0228(17) 0.0183(17) 0.0197(16) -0.0002(13) 0.0009(13) -0.0028(13)
C23A 0.0217(17) 0.0152(16) 0.0185(16) -0.0011(13) 0.0032(13) -0.0036(13)
C24A 0.0222(17) 0.0102(15) 0.0200(16) -0.0022(12) 0.0075(13) -0.0052(12)
C26A 0.0164(16) 0.0180(16) 0.0173(16) -0.0001(13) 0.0034(12) -0.0037(12)
C28A 0.029(2) 0.040(2) 0.039(2) 0.0127(18) 0.0218(17) 0.0117(16)
C29A 0.0298(19) 0.0199(17) 0.0219(17) -0.0031(14) 0.0108(14) -0.0033(14)
C30A 0.035(2) 0.0200(17) 0.0154(16) -0.0018(13) 0.0083(14) -0.0043(14)
C31A 0.048(2) 0.028(2) 0.0210(18) 0.0010(15) 0.0131(16) 0.0014(16)
C32A 0.0300(19) 0.0176(17) 0.0162(16) 0.0012(13) 0.0009(14) -0.0012(14)
N12A 0.0202(14) 0.0144(13) 0.0191(14) 0.0001(11) 0.0076(11) 0.0003(10)
N16A 0.0191(14) 0.0154(14) 0.0189(14) -0.0013(10) 0.0052(11) -0.0039(10)
N20A 0.0192(14) 0.0173(13) 0.0181(13) 0.0002(11) 0.0050(11) 0.0008(11)
O2A 0.0269(12) 0.0138(11) 0.0193(11) 0.0001(9) 0.0084(9) 0.0032(9)
O5A 0.0176(11) 0.0153(11) 0.0145(10) 0.0006(9) 0.0070(8) 0.0007(8)
O25A 0.0228(11) 0.0151(11) 0.0139(10) 0.0018(9) 0.0083(9) 0.0010(9)
O27A 0.0224(12) 0.0240(12) 0.0217(12) 0.0033(10) 0.0102(9) 0.0042(9)
N1B 0.0321(17) 0.0207(15) 0.0304(17) -0.0081(13) 0.0144(14) -0.0019(13)
O1B 0.0489(16) 0.0197(13) 0.0234(13) -0.0038(10) 0.0104(11) -0.0098(11)
O2B 0.0252(13) 0.0219(12) 0.0331(14) -0.0006(10) 0.0092(11) -0.0005(10)
O3B 0.0497(18) 0.0226(14) 0.0384(15) -0.0159(11) 0.0076(13) -0.0146(11)
N1C 0.0216(15) 0.0263(16) 0.0208(14) -0.0014(12) 0.0093(12) 0.0017(12)
O1C 0.0217(12) 0.0207(12) 0.0238(12) -0.0066(10) 0.0069(9) -0.0010(9)
O2C 0.0233(12) 0.0193(12) 0.0230(12) -0.0029(10) 0.0071(9) 0.0014(9)
O3C 0.0197(13) 0.0375(15) 0.0395(14) -0.0064(12) 0.0027(11) 0.0086(11)
C1D 0.0198(16) 0.0134(15) 0.0231(17) -0.0003(13) 0.0082(13) 0.0046(12)
C2D 0.0199(17) 0.0198(16) 0.0266(18) 0.0041(14) 0.0100(14) 0.0017(13)
C3D 0.0248(18) 0.0281(19) 0.0251(18) 0.0044(15) 0.0053(14) 0.0040(14)
C4D 0.031(2) 0.031(2) 0.0267(19) 0.0103(15) 0.0143(16) 0.0052(15)
C5D 0.0254(18) 0.0170(16) 0.0342(19) 0.0089(14) 0.0156(15) 0.0023(13)
C6D 0.0199(16) 0.0140(15) 0.0269(18) 0.0013(13) 0.0129(14) 0.0037(12)
C7D 0.0176(17) 0.0158(16) 0.0349(19) -0.0020(14) 0.0128(14) -0.0015(13)
C8D 0.0201(17) 0.0146(16) 0.0295(19) -0.0051(13) 0.0104(14) 0.0011(12)
C9D 0.0207(17) 0.0190(17) 0.034(2) -0.0087(15) 0.0085(14) -0.0027(13)
C10D 0.0229(18) 0.0289(19) 0.0283(19) -0.0112(15) 0.0017(14) 0.0023(14)
C11D 0.0295(19) 0.0250(18) 0.0213(18) -0.0036(14) 0.0063(15) 0.0012(14)
C12D 0.0261(18) 0.0180(17) 0.0259(18) -0.0021(13) 0.0119(15) -0.0021(13)
C13D 0.0212(17) 0.0143(15) 0.0233(17) -0.0041(13) 0.0076(13) -0.0001(13)
C14D 0.0171(16) 0.0104(15) 0.0251(17) -0.0004(12) 0.0099(13) 0.0031(12)
C15D 0.0193(16) 0.0184(17) 0.0114(15) 0.0012(12) 0.0031(12) 0.0008(13)
O16D 0.0199(11) 0.0132(11) 0.0241(12) 0.0002(9) 0.0091(9) -0.0011(9)
O17D 0.0201(12) 0.0173(11) 0.0226(12) -0.0002(9) 0.0094(9) 0.0009(9)
C1E 0.038(2) 0.0190(18) 0.0180(18) 0.0012(14) -0.0042(16) -0.0030(15)
C2E 0.043(2) 0.045(2) 0.032(2) -0.0006(18) 0.0154(18) 0.0034(19)
N1E 0.039(2) 0.041(2) 0.0349(19) 0.0045(15) 0.0091(16) -0.0041(16)
C1F 0.040(2) 0.056(3) 0.034(2) -0.013(2) 0.0041(19) 0.007(2)
C2F 0.044(2) 0.034(2) 0.062(3) -0.007(2) 0.027(2) -0.0038(18)
N1F 0.092(4) 0.093(4) 0.044(2) 0.009(3) 0.007(2) 0.032(3)

loop_
_atom_type_symbol
_atom_type_description
_atom_type_scat_dispersion_real
_atom_type_scat_dispersion_imag
_atom_type_scat_source
C C 0.0033 0.0016 'International Tables Vol C Tables 4.2.6.8 and 6.1.1.4'
H H 0.0000 0.0000 'International Tables Vol C Tables 4.2.6.8 and 6.1.1.4'
N N 0.0061 0.0033 'International Tables Vol C Tables 4.2.6.8 and 6.1.1.4'
O O 0.0106 0.0060 'International Tables Vol C Tables 4.2.6.8 and 6.1.1.4'
Zn Zn 0.2839 1.4301 'International Tables Vol C Tables 4.2.6.8 and 6.1.1.4'
Yb Yb -0.3850 5.5486 'International Tables Vol C Tables 4.2.6.8 and 6.1.1.4'

loop_
_geom_angle_atom_site_label_1
_geom_angle_atom_site_label_2
_geom_angle_atom_site_label_3
_geom_angle
O25A Zn1 O16D 92.01(8)
O25A Zn1 O5A 75.09(8)
O16D Zn1 O5A 90.97(8)
O25A Zn1 N12A 162.81(9)
O16D Zn1 N12A 92.45(9)
O5A Zn1 N12A 88.25(9)
O25A Zn1 N16A 97.00(9)
O16D Zn1 N16A 166.18(9)
O5A Zn1 N16A 101.45(9)
N12A Zn1 N16A 82.00(9)
O25A Zn1 N20A 88.16(9)
O16D Zn1 N20A 89.60(9)
O5A Zn1 N20A 163.25(8)
N12A Zn1 N20A 108.46(9)
N16A Zn1 N20A 80.27(9)
O25A Zn1 Yb1 37.52(5)
O16D Zn1 Yb1 81.67(6)
O5A Zn1 Yb1 39.91(5)
N12A Zn1 Yb1 127.18(7)
N16A Zn1 Yb1 111.77(7)
N20A Zn1 Yb1 123.83(7)
O25A Yb1 O5A 71.51(7)
O25A Yb1 O17D 80.63(8)
O5A Yb1 O17D 78.96(7)
O25A Yb1 O1B 77.94(8)
O5A Yb1 O1B 145.60(8)
O17D Yb1 O1B 80.87(8)
O25A Yb1 O1C 142.47(7)
O5A Yb1 O1C 122.16(7)
O17D Yb1 O1C 133.80(7)
O1B Yb1 O1C 91.79(8)
O25A Yb1 O2A 137.71(7)
O5A Yb1 O2A 69.29(7)
O17D Yb1 O2A 76.97(7)
O1B Yb1 O2A 131.86(8)
O1C Yb1 O2A 74.68(7)
O25A Yb1 O2C 109.41(7)
O5A Yb1 O2C 74.23(7)
O17D Yb1 O2C 146.07(8)
O1B Yb1 O2C 132.39(8)
O1C Yb1 O2C 53.05(7)
O2A Yb1 O2C 74.36(7)
O25A Yb1 O2B 125.54(8)
O5A Yb1 O2B 141.16(7)
O17D Yb1 O2B 71.40(7)
O1B Yb1 O2B 52.57(8)
O1C Yb1 O2B 68.26(7)
O2A Yb1 O2B 79.84(7)
O2C Yb1 O2B 119.99(7)
O25A Yb1 O27A 64.83(7)
O5A Yb1 O27A 108.92(7)
O17D Yb1 O27A 138.43(7)
O1B Yb1 O27A 70.27(8)
O1C Yb1 O27A 77.70(7)
O2A Yb1 O27A 144.53(7)
O2C Yb1 O27A 71.34(7)
O2B Yb1 O27A 109.90(7)
O25A Yb1 N1C 131.01(8)
O5A Yb1 N1C 97.01(7)
O17D Yb1 N1C 145.51(8)
O1B Yb1 N1C 115.14(8)
O1C Yb1 N1C 26.84(7)
O2A Yb1 N1C 69.73(7)
O2C Yb1 N1C 26.51(7)
O2B Yb1 N1C 93.68(8)
O27A Yb1 N1C 75.55(7)
O25A Yb1 N1B 100.75(8)
O5A Yb1 N1B 150.60(8)
O17D Yb1 N1B 71.74(8)
O1B Yb1 N1B 26.38(8)
O1C Yb1 N1B 81.67(8)
O2A Yb1 N1B 105.52(8)
O2C Yb1 N1B 133.68(7)
O2B Yb1 N1B 26.48(8)
O27A Yb1 N1B 91.90(8)
N1C Yb1 N1B 108.44(8)
O25A Yb1 C4A 91.21(8)
O5A Yb1 C4A 21.86(7)
O17D Yb1 C4A 72.24(7)
O1B Yb1 C4A 152.35(8)
O1C Yb1 C4A 111.35(7)
O2A Yb1 C4A 47.88(7)
O2C Yb1 C4A 75.16(7)
O2B Yb1 C4A 121.26(8)
O27A Yb1 C4A 127.88(7)
N1C Yb1 C4A 91.25(7)
N1B Yb1 C4A 139.42(8)
C10A C3A O2A 123.9(3)
C10A C3A C4A 122.0(3)
O2A C3A C4A 114.1(3)
O5A C4A C3A 120.3(3)
O5A C4A C6A 121.8(3)
C3A C4A C6A 117.9(3)
O5A C4A Yb1 38.25(12)
C3A C4A Yb1 82.52(18)
C6A C4A Yb1 158.9(2)
C7A C6A C4A 119.5(3)
C7A C6A C11A 122.0(3)
C4A C6A C11A 118.4(3)
C8A C7A C6A 122.5(3)
C7A C8A C10A 117.9(3)
C7A C8A C9A 120.7(3)
C10A C8A C9A 121.4(3)
C3A C10A C8A 120.2(3)
C6A C11A N12A 115.2(2)
N12A C14A C15A 111.7(2)
N16A C15A C14A 113.4(2)
N16A C18A C19A 112.1(2)
N20A C19A C18A 112.1(3)
C23A C22A N20A 116.2(3)
C24A C23A C32A 118.7(3)
C24A C23A C22A 119.2(3)
C32A C23A C22A 122.1(3)
O25A C24A C23A 121.2(3)
O25A C24A C26A 118.4(3)
C23A C24A C26A 120.4(3)
O25A C24A Yb1 34.49(12)
C23A C24A Yb1 150.0(2)
C26A C24A Yb1 86.78(18)
C29A C26A O27A 125.6(3)
C29A C26A C24A 120.7(3)
O27A C26A C24A 113.7(3)
C26A C29A C30A 119.6(3)
C32A C30A C29A 119.1(3)
C32A C30A C31A 120.6(3)
C29A C30A C31A 120.2(3)
C30A C32A C23A 121.3(3)
C13A N12A C14A 109.1(2)
C13A N12A C11A 108.9(2)
C14A N12A C11A 108.6(2)
C13A N12A Zn1 115.33(19)
C14A N12A Zn1 102.76(17)
C11A N12A Zn1 111.78(18)
C17A N16A C18A 109.2(2)
C17A N16A C15A 109.9(2)
C18A N16A C15A 111.0(2)
C17A N16A Zn1 111.93(19)
C18A N16A Zn1 107.65(17)
C15A N16A Zn1 107.07(18)
C21A N20A C19A 109.5(2)
C21A N20A C22A 106.4(2)
C19A N20A C22A 110.9(2)
C21A N20A Zn1 112.65(19)
C19A N20A Zn1 107.75(18)
C22A N20A Zn1 109.66(18)
C3A O2A C1A 117.5(2)
C3A O2A Yb1 114.84(17)
C1A O2A Yb1 126.45(18)
C4A O5A Zn1 122.13(17)
C4A O5A Yb1 119.89(17)
Zn1 O5A Yb1 101.43(8)
C24A O25A Zn1 125.13(17)
C24A O25A Yb1 124.94(17)
Zn1 O25A Yb1 107.45(9)
C26A O27A C28A 116.2(2)
C26A O27A Yb1 111.55(17)
C28A O27A Yb1 131.34(19)
O3B N1B O2B 122.7(3)
O3B N1B O1B 121.7(3)
O2B N1B O1B 115.6(3)
O3B N1B Yb1 170.3(2)
O2B N1B Yb1 60.46(15)
O1B N1B Yb1 56.07(15)
N1B O1B Yb1 97.55(18)
N1B O2B Yb1 93.06(17)
O3C N1C O2C 122.7(3)
O3C N1C O1C 121.6(3)
O2C N1C O1C 115.7(2)
O3C N1C Yb1 170.4(2)
O2C N1C Yb1 59.50(14)
O1C N1C Yb1 57.15(14)
N1C O1C Yb1 96.01(16)
N1C O2C Yb1 93.99(17)
C14D C1D C2D 122.9(3)
C14D C1D C6D 119.2(3)
C2D C1D C6D 117.8(3)
C3D C2D C1D 121.2(3)
C2D C3D C4D 120.8(3)
C5D C4D C3D 120.2(3)
C4D C5D C6D 121.1(3)
C7D C6D C5D 121.9(3)
C7D C6D C1D 119.2(3)
C5D C6D C1D 118.8(3)
C6D C7D C8D 121.9(3)
C7D C8D C9D 121.5(3)
C7D C8D C13D 119.1(3)
C9D C8D C13D 119.3(3)
C10D C9D C8D 120.5(3)
C9D C10D C11D 120.8(3)
C12D C11D C10D 120.5(3)
C11D C12D C13D 121.2(3)
C14D C13D C8D 119.6(3)
C14D C13D C12D 122.7(3)
C8D C13D C12D 117.7(3)
C13D C14D C1D 120.8(3)
C13D C14D C15D 119.9(3)
C1D C14D C15D 119.2(3)
O16D C15D O17D 126.5(3)
O16D C15D C14D 117.8(3)
O17D C15D C14D 115.8(3)
C15D O16D Zn1 126.43(19)
C15D O17D Yb1 137.5(2)
N1E C1E C2E 178.4(4)
N1F C1F C2F 177.9(5)

loop_
_geom_bond_atom_site_label_1
_geom_bond_atom_site_label_2
_geom_bond_distance
Zn1 O25A 2.056(2)
Zn1 O16D 2.102(2)
Zn1 O5A 2.177(2)
Zn1 N12A 2.179(3)
Zn1 N16A 2.226(3)
Zn1 N20A 2.275(3)
Zn1 Yb1 3.4160(7)
Yb1 O25A 2.181(2)
Yb1 O5A 2.236(2)
Yb1 O17D 2.299(2)
Yb1 O1B 2.378(2)
Yb1 O1C 2.389(2)
Yb1 O2A 2.416(2)
Yb1 O2C 2.443(2)
Yb1 O2B 2.475(2)
Yb1 O27A 2.610(2)
Yb1 N1C 2.828(3)
Yb1 N1B 2.841(3)
Yb1 C4A 3.131(3)
C1A O2A 1.445(4)
C3A C10A 1.380(4)
C3A O2A 1.396(4)
C3A C4A 1.397(4)
C4A O5A 1.345(4)
C4A C6A 1.402(4)
C6A C7A 1.388(4)
C6A C11A 1.490(4)
C7A C8A 1.385(4)
C8A C10A 1.396(4)
C8A C9A 1.514(4)
C11A N12A 1.493(4)
C13A N12A 1.477(4)
C14A N12A 1.483(4)
C14A C15A 1.520(4)
C15A N16A 1.495(4)
C17A N16A 1.477(4)
C18A N16A 1.481(4)
C18A C19A 1.521(5)
C19A N20A 1.487(4)
C21A N20A 1.474(4)
C22A C23A 1.499(4)
C22A N20A 1.500(4)
C23A C24A 1.386(4)
C23A C32A 1.401(4)
C24A O25A 1.354(4)
C24A C26A 1.390(4)
C26A C29A 1.389(4)
C26A O27A 1.389(4)
C28A O27A 1.433(4)
C29A C30A 1.399(5)
C30A C32A 1.392(5)
C30A C31A 1.511(4)
N1B O3B 1.215(3)
N1B O2B 1.269(3)
N1B O1B 1.273(3)
N1C O3C 1.221(3)
N1C O2C 1.265(3)
N1C O1C 1.284(3)
C1D C14D 1.407(4)
C1D C2D 1.433(4)
C1D C6D 1.438(4)
C2D C3D 1.355(5)
C3D C4D 1.425(5)
C4D C5D 1.353(5)
C5D C6D 1.434(4)
C6D C7D 1.390(5)
C7D C8D 1.392(4)
C8D C9D 1.431(4)
C8D C13D 1.434(4)
C9D C10D 1.357(5)
C10D C11D 1.418(5)
C11D C12D 1.362(5)
C12D C13D 1.435(5)
C13D C14D 1.399(4)
C14D C15D 1.512(4)
C15D O16D 1.254(4)
C15D O17D 1.263(4)
C1E N1E 1.107(5)
C1E C2E 1.476(5)
C1F N1F 1.140(6)
C1F C2F 1.447(6)
